data_4118285
loop_
_publ_author_name
'Christopher R. Jones'
'Pranjal K. Baruah'
'Amber L. Thompson'
'Steve Scheiner'
'Martin D. Smith'

_publ_contact_author 'Martin D. Smith'
_publ_contact_author_email martin.smith@chem.ox.ac.uk
_publ_contact_author_fax '+44 1865 285002'
_publ_contact_author_phone '+44 1865 285103'
_publ_section_title
;
 Can a C-H...O Interaction Be a Determinant of Conformation?
;
_journal_name_full 'Journal of the American Chemical Society'
_journal_page_first 12064
_journal_page_last 12071
_journal_paper_doi 10.1021/ja301318a
_journal_volume 134
_journal_year 2012
_chemical_absolute_configuration
;
 970 Friedel pairs were averaged for the refinement.
;
_chemical_formula_moiety 'C15 H17 F5 N2 O2, 0.5(H2 O)'
_chemical_formula_sum 'C15 H18 F5 N2 O2.5'
_chemical_formula_weight 361.31
_space_group_IT_number 5
_symmetry_cell_setting monoclinic
_symmetry_space_group_name_Hall 'C 2y'
_symmetry_space_group_name_H-M 'C 1 2 1'
_atom_sites_solution_hydrogens geom
_atom_sites_solution_primary direct
_atom_sites_solution_secondary difmap
_audit_creation_method SHELXL-97
_cell_angle_alpha 90.00
_cell_angle_beta 101.631(2)
_cell_angle_gamma 90.00
_cell_formula_units_Z 4
_cell_length_a 17.1127(6)
_cell_length_b 9.5140(4)
_cell_length_c 10.5373(4)
_cell_measurement_reflns_used 4270
_cell_measurement_temperature 240(2)
_cell_measurement_theta_max 25.03
_cell_measurement_theta_min 1.02
_cell_volume 1680.35(11)
_computing_cell_refinement 'HKL Scalepack (Otwinowski & Minor 1997)'
_computing_data_collection 'Collect (Nonius B.V. 1998)'
_computing_data_reduction
;
 HKL Denzo and Scalepack (Otwinowski & Minor 1997)
;
_computing_publication_material 'SHELXL-97 (Sheldrick 1997)'
_computing_structure_refinement 'SHELXL-97 (Sheldrick 1997)'
_computing_structure_solution 'SIR-92 (Altomare et al. 1994)'
_diffrn_ambient_temperature 240(2)
_diffrn_measured_fraction_theta_full 0.982
_diffrn_measured_fraction_theta_max 0.982
_diffrn_measurement_device_type 'Nonius Kappa CCD'
_diffrn_measurement_method 'Thin slice \w and \f scans'
_diffrn_radiation_source 'fine-focus sealed tube'
_diffrn_radiation_type MoK\a
_diffrn_radiation_wavelength 0.71073
_diffrn_reflns_av_R_equivalents 0.0231
_diffrn_reflns_av_sigmaI/netI 0.0273
_diffrn_reflns_limit_h_max 19
_diffrn_reflns_limit_h_min -20
_diffrn_reflns_limit_k_max 11
_diffrn_reflns_limit_k_min -10
_diffrn_reflns_limit_l_max 12
_diffrn_reflns_limit_l_min -11
_diffrn_reflns_number 4972
_diffrn_reflns_theta_full 25.04
_diffrn_reflns_theta_max 25.04
_diffrn_reflns_theta_min 4.20
_exptl_absorpt_coefficient_mu 0.134
_exptl_absorpt_correction_T_max 0.971
_exptl_absorpt_correction_T_min 0.943
_exptl_absorpt_correction_type multi-scan
_exptl_absorpt_process_details
;
 multi-scan from symmetry-related measurements 
 Sortav (Blessing 1995)
;
_exptl_crystal_colour colourless
_exptl_crystal_density_diffrn 1.428
_exptl_crystal_description block
_exptl_crystal_F_000 748
_exptl_crystal_size_max 0.28
_exptl_crystal_size_mid 0.25
_exptl_crystal_size_min 0.23
_refine_diff_density_max 0.258
_refine_diff_density_min -0.201
_refine_diff_density_rms 0.038
_refine_ls_abs_structure_details 'Flack H D (1983), Acta Cryst. A39, 876-881'
_refine_ls_abs_structure_Flack 1.9(14)
_refine_ls_extinction_method none
_refine_ls_goodness_of_fit_ref 1.077
_refine_ls_hydrogen_treatment mixed
_refine_ls_matrix_type full
_refine_ls_number_parameters 226
_refine_ls_number_reflns 1567
_refine_ls_number_restraints 2
_refine_ls_restrained_S_all 1.077
_refine_ls_R_factor_all 0.0484
_refine_ls_R_factor_gt 0.0429
_refine_ls_shift/su_max 0.000
_refine_ls_shift/su_mean 0.000
_refine_ls_structure_factor_coef Fsqd
_refine_ls_weighting_details 'calc w=1/[\s^2^(Fo^2^)+(0.0636P)^2^+0.8682P] where P=(Fo^2^+2Fc^2^)/3'
_refine_ls_weighting_scheme calc
_refine_ls_wR_factor_gt 0.1100
_refine_ls_wR_factor_ref 0.1162
_reflns_number_gt 1423
_reflns_number_total 1567
_reflns_threshold_expression >2sigma(I)
_oxford_structure_analysis_title ms0809
_cod_data_source_file ja301318a_si_002_6.cif
_cod_data_source_block 7
_cod_original_formula_sum 'C15 H18 F5 N2 O2.50'
_cod_database_code 4118285

loop_
_symmetry_equiv_pos_as_xyz
'x, y, z'
'-x, y, -z'
'x+1/2, y+1/2, z'
'-x+1/2, y+1/2, -z'

loop_
_atom_site_label
_atom_site_type_symbol
_atom_site_fract_x
_atom_site_fract_y
_atom_site_fract_z
_atom_site_U_iso_or_equiv
_atom_site_adp_type
_atom_site_occupancy
_atom_site_symmetry_multiplicity
_atom_site_calc_flag
_atom_site_refinement_flags
O1 O 0.04530(13) 0.4343(3) 0.7713(2) 0.0539(6) Uani 1 1 d .
O2 O 0.20827(16) 0.0325(3) 0.7874(3) 0.0665(8) Uani 1 1 d .
N1 N 0.12468(16) 0.2166(3) 0.7207(3) 0.0479(7) Uani 1 1 d .
H1 H 0.0786 0.2368 0.6724 0.058 Uiso 1 1 calc R
N2 N -0.10732(16) 0.4794(3) 0.6001(3) 0.0501(7) Uani 1 1 d .
F1 F 0.40856(17) 0.3349(4) 0.9782(4) 0.1317(17) Uani 1 1 d .
F2 F 0.41195(16) 0.4536(6) 0.8132(3) 0.1252(15) Uani 1 1 d .
F3 F 0.40891(17) 0.5568(4) 0.9848(4) 0.1177(13) Uani 1 1 d .
F4 F 0.0887(2) -0.1429(3) 0.6931(4) 0.1119(12) Uani 1 1 d .
F5 F 0.09993(17) -0.0250(3) 0.5249(3) 0.0887(9) Uani 1 1 d .
C1 C 0.3793(2) 0.4461(5) 0.9148(4) 0.0668(11) Uani 1 1 d .
C2 C 0.2900(2) 0.4476(5) 0.8812(3) 0.0529(8) Uani 1 1 d .
C3 C 0.25102(19) 0.3302(4) 0.8209(3) 0.0499(8) Uani 1 1 d .
H3 H 0.2805 0.2513 0.8044 0.060 Uiso 1 1 calc R
C4 C 0.16887(19) 0.3294(4) 0.7851(3) 0.0442(7) Uani 1 1 d .
C5 C 0.12551(18) 0.4468(4) 0.8106(3) 0.0442(7) Uani 1 1 d .
C6 C 0.1644(2) 0.5636(4) 0.8700(3) 0.0546(9) Uani 1 1 d .
H6 H 0.1350 0.6425 0.8867 0.066 Uiso 1 1 calc R
C7 C 0.2473(2) 0.5643(4) 0.9051(3) 0.0548(9) Uani 1 1 d .
H7 H 0.2741 0.6439 0.9450 0.066 Uiso 1 1 calc R
C8 C -0.0052(2) 0.5482(4) 0.7929(4) 0.0544(9) Uani 1 1 d .
H8A H 0.0073 0.6327 0.7476 0.065 Uiso 1 1 calc R
H8B H 0.0028 0.5693 0.8857 0.065 Uiso 1 1 calc R
C9 C -0.0908(2) 0.5026(4) 0.7410(3) 0.0524(9) Uani 1 1 d .
H9 H -0.1265 0.5783 0.7598 0.063 Uiso 1 1 calc R
C10 C -0.1159(3) 0.3651(5) 0.7975(4) 0.0687(11) Uani 1 1 d .
H10A H -0.0690 0.3095 0.8366 0.082 Uiso 1 1 calc R
H10B H -0.1474 0.3842 0.8635 0.082 Uiso 1 1 calc R
C11 C -0.1654(4) 0.2884(7) 0.6832(5) 0.0951(17) Uani 1 1 d .
H11A H -0.1366 0.2062 0.6603 0.114 Uiso 1 1 calc R
H11B H -0.2161 0.2572 0.7032 0.114 Uiso 1 1 calc R
C12 C -0.1794(2) 0.3928(6) 0.5748(4) 0.0733(13) Uani 1 1 d .
H12A H -0.1858 0.3457 0.4906 0.088 Uiso 1 1 calc R
H12B H -0.2269 0.4496 0.5764 0.088 Uiso 1 1 calc R
C13 C 0.14671(19) 0.0801(4) 0.7263(3) 0.0487(8) Uani 1 1 d .
C14 C 0.0839(2) -0.0134(4) 0.6436(4) 0.0597(10) Uani 1 1 d .
H14 H 0.0298 0.0259 0.6391 0.072 Uiso 1 1 calc R
C15 C -0.1162(3) 0.6095(6) 0.5256(5) 0.0805(14) Uani 1 1 d .
H15A H -0.1250 0.5876 0.4339 0.121 Uiso 1 1 calc R
H15B H -0.0681 0.6654 0.5499 0.121 Uiso 1 1 calc R
H15C H -0.1614 0.6620 0.5435 0.121 Uiso 1 1 calc R
O1W O 0.0000 0.2993(3) 0.5000 0.0430(7) Uani 1 2 d SD
H1W H -0.033(2) 0.363(4) 0.538(4) 0.064 Uiso 1 1 d D

loop_
_atom_site_aniso_label
_atom_site_aniso_U_11
_atom_site_aniso_U_22
_atom_site_aniso_U_33
_atom_site_aniso_U_23
_atom_site_aniso_U_13
_atom_site_aniso_U_12
O1 0.0416(11) 0.0492(14) 0.0682(15) -0.0142(12) 0.0046(10) 0.0101(11)
O2 0.0558(15) 0.0531(16) 0.0800(17) -0.0065(14) -0.0118(13) 0.0177(13)
N1 0.0388(13) 0.0396(15) 0.0601(16) -0.0038(13) -0.0027(12) 0.0069(13)
N2 0.0461(14) 0.0571(18) 0.0493(15) 0.0052(14) 0.0148(11) 0.0102(13)
F1 0.0494(14) 0.117(3) 0.205(4) 0.085(3) -0.0305(19) -0.0113(16)
F2 0.0542(13) 0.208(4) 0.117(2) 0.025(3) 0.0270(14) 0.008(2)
F3 0.0609(16) 0.115(3) 0.165(3) -0.026(3) -0.0056(19) -0.0305(18)
F4 0.135(3) 0.0568(17) 0.126(3) 0.0069(18) -0.016(2) -0.0192(18)
F5 0.0904(17) 0.096(2) 0.0729(15) -0.0315(16) 0.0002(13) -0.0039(16)
C1 0.0478(19) 0.065(3) 0.081(3) 0.016(2) -0.0017(19) -0.008(2)
C2 0.0492(18) 0.055(2) 0.0504(18) 0.0069(17) 0.0002(14) -0.0053(17)
C3 0.0415(16) 0.049(2) 0.0570(19) 0.0026(16) 0.0048(14) 0.0057(15)
C4 0.0414(16) 0.0445(19) 0.0446(16) 0.0006(15) 0.0034(13) 0.0019(15)
C5 0.0428(15) 0.0478(19) 0.0403(15) 0.0004(14) 0.0048(12) 0.0056(15)
C6 0.0600(19) 0.050(2) 0.0527(19) -0.0075(17) 0.0088(15) 0.0047(18)
C7 0.061(2) 0.051(2) 0.0479(17) -0.0015(16) 0.0014(15) -0.0077(18)
C8 0.055(2) 0.049(2) 0.061(2) -0.0076(17) 0.0155(16) 0.0146(17)
C9 0.0478(17) 0.058(2) 0.0542(19) 0.0040(17) 0.0169(14) 0.0158(17)
C10 0.059(2) 0.083(3) 0.069(2) 0.017(2) 0.0241(19) 0.006(2)
C11 0.109(4) 0.095(4) 0.091(3) -0.006(3) 0.045(3) -0.036(3)
C12 0.049(2) 0.108(4) 0.065(2) -0.005(3) 0.0178(17) -0.003(2)
C13 0.0434(17) 0.0474(19) 0.0538(18) -0.0044(16) 0.0060(15) 0.0089(16)
C14 0.057(2) 0.047(2) 0.071(2) -0.0127(19) 0.0029(17) 0.0061(17)
C15 0.094(3) 0.076(3) 0.073(3) 0.026(3) 0.021(2) 0.031(3)
O1W 0.0399(15) 0.0413(17) 0.0470(16) 0.000 0.0071(12) 0.000

loop_
_atom_type_symbol
_atom_type_description
_atom_type_scat_dispersion_real
_atom_type_scat_dispersion_imag
_atom_type_scat_source
C C 0.0033 0.0016 'International Tables Vol C Tables 4.2.6.8 and 6.1.1.4'
H H 0.0000 0.0000 'International Tables Vol C Tables 4.2.6.8 and 6.1.1.4'
N N 0.0061 0.0033 'International Tables Vol C Tables 4.2.6.8 and 6.1.1.4'
O O 0.0106 0.0060 'International Tables Vol C Tables 4.2.6.8 and 6.1.1.4'
F F 0.0171 0.0103 'International Tables Vol C Tables 4.2.6.8 and 6.1.1.4'

loop_
_geom_angle_atom_site_label_1
_geom_angle_atom_site_label_2
_geom_angle_atom_site_label_3
_geom_angle
C5 O1 C8 119.4(3)
C13 N1 C4 126.5(3)
C13 N1 H1 116.8
C4 N1 H1 116.8
C15 N2 C12 112.8(4)
C15 N2 C9 113.2(3)
C12 N2 C9 104.6(3)
F1 C1 F2 106.4(5)
F1 C1 F3 107.3(4)
F2 C1 F3 103.5(4)
F1 C1 C2 113.6(4)
F2 C1 C2 113.0(3)
F3 C1 C2 112.4(4)
C7 C2 C3 120.6(3)
C7 C2 C1 121.1(4)
C3 C2 C1 118.3(4)
C4 C3 C2 119.9(3)
C4 C3 H3 120.1
C2 C3 H3 120.1
C3 C4 C5 119.7(3)
C3 C4 N1 123.7(3)
C5 C4 N1 116.6(3)
O1 C5 C6 125.1(3)
O1 C5 C4 114.5(3)
C6 C5 C4 120.3(3)
C5 C6 C7 119.8(4)
C5 C6 H6 120.1
C7 C6 H6 120.1
C2 C7 C6 119.7(4)
C2 C7 H7 120.1
C6 C7 H7 120.1
O1 C8 C9 107.1(3)
O1 C8 H8A 110.3
C9 C8 H8A 110.3
O1 C8 H8B 110.3
C9 C8 H8B 110.3
H8A C8 H8B 108.5
N2 C9 C8 112.4(3)
N2 C9 C10 104.6(3)
C8 C9 C10 115.4(3)
N2 C9 H9 108.1
C8 C9 H9 108.1
C10 C9 H9 108.1
C11 C10 C9 105.0(4)
C11 C10 H10A 110.8
C9 C10 H10A 110.8
C11 C10 H10B 110.8
C9 C10 H10B 110.8
H10A C10 H10B 108.8
C12 C11 C10 105.4(4)
C12 C11 H11A 110.7
C10 C11 H11A 110.7
C12 C11 H11B 110.7
C10 C11 H11B 110.7
H11A C11 H11B 108.8
N2 C12 C11 103.6(3)
N2 C12 H12A 111.0
C11 C12 H12A 111.0
N2 C12 H12B 111.0
C11 C12 H12B 111.0
H12A C12 H12B 109.0
O2 C13 N1 126.2(3)
O2 C13 C14 121.7(3)
N1 C13 C14 112.2(3)
F4 C14 F5 106.3(4)
F4 C14 C13 109.5(3)
F5 C14 C13 109.2(3)
F4 C14 H14 110.6
F5 C14 H14 110.6
C13 C14 H14 110.6
N2 C15 H15A 109.5
N2 C15 H15B 109.5
H15A C15 H15B 109.5
N2 C15 H15C 109.5
H15A C15 H15C 109.5
H15B C15 H15C 109.5

loop_
_geom_bond_atom_site_label_1
_geom_bond_atom_site_label_2
_geom_bond_distance
O1 C5 1.357(4)
O1 C8 1.433(4)
O2 C13 1.207(4)
N1 C13 1.350(5)
N1 C4 1.406(4)
N1 H1 0.8700
N2 C15 1.457(6)
N2 C12 1.462(5)
N2 C9 1.470(5)
F1 C1 1.297(6)
F2 C1 1.306(6)
F3 C1 1.326(6)
F4 C14 1.333(5)
F5 C14 1.338(5)
C1 C2 1.498(5)
C2 C7 1.379(6)
C2 C3 1.388(5)
C3 C4 1.380(5)
C3 H3 0.9400
C4 C5 1.396(5)
C5 C6 1.379(5)
C6 C7 1.392(5)
C6 H6 0.9400
C7 H7 0.9400
C8 C9 1.520(5)
C8 H8A 0.9800
C8 H8B 0.9800
C9 C10 1.534(6)
C9 H9 0.9900
C10 C11 1.513(7)
C10 H10A 0.9800
C10 H10B 0.9800
C11 C12 1.496(8)
C11 H11A 0.9800
C11 H11B 0.9800
C12 H12A 0.9800
C12 H12B 0.9800
C13 C14 1.526(5)
C14 H14 0.9900
C15 H15A 0.9700
C15 H15B 0.9700
C15 H15C 0.9700
O1W H1W 0.978(19)

loop_
_geom_torsion_atom_site_label_1
_geom_torsion_atom_site_label_2
_geom_torsion_atom_site_label_3
_geom_torsion_atom_site_label_4
_geom_torsion
F1 C1 C2 C7 131.5(5)
F2 C1 C2 C7 -107.3(5)
F3 C1 C2 C7 9.5(5)
F1 C1 C2 C3 -50.8(6)
F2 C1 C2 C3 70.5(5)
F3 C1 C2 C3 -172.8(4)
C7 C2 C3 C4 -0.4(5)
C1 C2 C3 C4 -178.2(3)
C2 C3 C4 C5 -0.3(5)
C2 C3 C4 N1 178.3(3)
C13 N1 C4 C3 26.9(6)
C13 N1 C4 C5 -154.5(3)
C8 O1 C5 C6 -0.8(5)
C8 O1 C5 C4 179.8(3)
C3 C4 C5 O1 -180.0(3)
N1 C4 C5 O1 1.4(4)
C3 C4 C5 C6 0.6(5)
N1 C4 C5 C6 -178.1(3)
O1 C5 C6 C7 -179.6(3)
C4 C5 C6 C7 -0.2(5)
C3 C2 C7 C6 0.8(5)
C1 C2 C7 C6 178.5(4)
C5 C6 C7 C2 -0.5(5)
C5 O1 C8 C9 -179.1(3)
C15 N2 C9 C8 -75.6(4)
C12 N2 C9 C8 161.1(3)
C15 N2 C9 C10 158.5(3)
C12 N2 C9 C10 35.2(4)
O1 C8 C9 N2 -64.0(4)
O1 C8 C9 C10 55.8(4)
N2 C9 C10 C11 -14.9(4)
C8 C9 C10 C11 -138.9(4)
C9 C10 C11 C12 -10.3(5)
C15 N2 C12 C11 -165.5(4)
C9 N2 C12 C11 -42.0(4)
C10 C11 C12 N2 31.9(5)
C4 N1 C13 O2 -0.3(6)
C4 N1 C13 C14 -179.9(3)
O2 C13 C14 F4 27.8(5)
N1 C13 C14 F4 -152.5(4)
O2 C13 C14 F5 -88.1(4)
N1 C13 C14 F5 91.5(4)
